data_4116515
loop_
_publ_author_name
'Paul-Michael Pellny'
'Frank G. Kirchbauer'
'Vladimir V. Burlakov'
'Wolfgang Baumann'
'Anke Spannenberg'
'Uwe Rosenthal'

_publ_section_title
;
 Reactivity of Permethylzirconocene and Permethyltitanocene toward
 Disubstituted 1,3-Butadiynes: \h4- vs \h2-Complexation or C-C Coupling
 with the Permethyltitanocene
;
_journal_name_full 'Journal of the American Chemical Society'
_journal_page_first 8313
_journal_page_last 8323
_journal_paper_doi 10.1021/ja991046z
_journal_volume 121
_journal_year 1999
_chemical_formula_sum 'C30 H48 Si2 Ti'
_chemical_formula_weight 512.76
_chemical_name_systematic
; 
 ? 
;
_space_group_IT_number 2
_symmetry_cell_setting triclinic
_symmetry_space_group_name_Hall '-P 1'
_symmetry_space_group_name_H-M 'P -1'
_atom_sites_solution_hydrogens geom
_atom_sites_solution_primary direct
_atom_sites_solution_secondary difmap
_audit_creation_method SHELXL
_cell_angle_alpha 76.36(3)
_cell_angle_beta 67.09(3)
_cell_angle_gamma 74.46(3)
_cell_formula_units_Z 2
_cell_length_a 11.237(2)
_cell_length_b 11.534(2)
_cell_length_c 13.691(3)
_cell_measurement_reflns_used 5000
_cell_measurement_temperature 200(2)
_cell_measurement_theta_max 20
_cell_measurement_theta_min 4
_cell_volume 1557.3(6)
_computing_cell_refinement STOE-CELL
_computing_data_collection STOE-EXPOSE
_computing_data_reduction STOE-INTEGRATE
_computing_molecular_graphics XP
_computing_publication_material SHELXL-93
_computing_structure_refinement 'SHELXL-93 (Sheldrick, 1993)'
_computing_structure_solution 'SHELXS-86 (Sheldrick, 1990)'
_diffrn_ambient_temperature 200(2)
_diffrn_measurement_device STOE-IPDS
_diffrn_measurement_method 'laser scanned imaging plate'
_diffrn_radiation_monochromator graphite
_diffrn_radiation_source 'fine-focus sealed tube'
_diffrn_radiation_type MoK\a
_diffrn_radiation_wavelength 0.71073
_diffrn_reflns_av_R_equivalents 0.0000
_diffrn_reflns_av_sigmaI/netI 0.0476
_diffrn_reflns_limit_h_max 12
_diffrn_reflns_limit_h_min -11
_diffrn_reflns_limit_k_max 13
_diffrn_reflns_limit_k_min -12
_diffrn_reflns_limit_l_max 15
_diffrn_reflns_limit_l_min 0
_diffrn_reflns_number 4643
_diffrn_reflns_theta_max 24.27
_diffrn_reflns_theta_min 1.85
_diffrn_standards_interval_time 360
_diffrn_standards_number 50-200
_exptl_absorpt_coefficient_mu 0.367
_exptl_absorpt_correction_type no
_exptl_crystal_colour red
_exptl_crystal_density_diffrn 1.093
_exptl_crystal_description prism
_exptl_crystal_F_000 556
_exptl_crystal_size_max 0.5
_exptl_crystal_size_mid 0.4
_exptl_crystal_size_min 0.3
_refine_diff_density_max 0.350
_refine_diff_density_min -0.314
_refine_diff_density_rms 0.055
_refine_ls_extinction_method none
_refine_ls_goodness_of_fit_all 0.999
_refine_ls_goodness_of_fit_obs 1.067
_refine_ls_matrix_type full
_refine_ls_number_parameters 298
_refine_ls_number_reflns 4643
_refine_ls_number_restraints 0
_refine_ls_restrained_S_all 0.999
_refine_ls_restrained_S_obs 1.067
_refine_ls_R_factor_all 0.0564
_refine_ls_R_factor_obs 0.0442
_refine_ls_shift/esd_max -0.001
_refine_ls_shift/esd_mean 0.000
_refine_ls_structure_factor_coef Fsqd
_refine_ls_weighting_details 'w=1/[\s^2^(Fo^2^)+(0.0944P)^2^+0.0247P] where P=(Fo^2^+2Fc^2^)/3'
_refine_ls_weighting_scheme calc
_refine_ls_wR_factor_all 0.1355
_refine_ls_wR_factor_obs 0.1280
_reflns_number_observed 3685
_reflns_number_total 4643
_reflns_observed_criterion >2sigma(I)
_cod_data_source_file ja991046z_3.cif
_cod_data_source_block 203
_cod_depositor_comments
;
The following automatic conversions were performed:

'_refine_ls_weighting_scheme' value 'calc
w=1/[\s^2^(Fo^2^)+(0.0944P)^2^+0.0247P] where P=(Fo^2^+2Fc^2^)/3' was
changed to 'calc'. New tag '_refine_ls_weighting_details' was
created. The value of the new tag was set to
'w=1/[\s^2^(Fo^2^)+(0.0944P)^2^+0.0247P] where P=(Fo^2^+2Fc^2^)/3'.

Automatic conversion script
Id: cif_fix_values 3143 2015-03-26 13:38:13Z robertas 
;
_cod_original_cell_volume 1557.3(5)
_cod_database_code 4116515

loop_
_symmetry_equiv_pos_as_xyz
'x, y, z'
'-x, -y, -z'

loop_
_atom_site_aniso_label
_atom_site_aniso_U_11
_atom_site_aniso_U_22
_atom_site_aniso_U_33
_atom_site_aniso_U_23
_atom_site_aniso_U_13
_atom_site_aniso_U_12
C1 0.0246(13) 0.0287(13) 0.027(2) -0.0045(11) -0.0043(11) -0.0040(10)
C2 0.0221(13) 0.0291(14) 0.030(2) -0.0029(11) -0.0038(11) -0.0042(10)
C3 0.0271(14) 0.0306(15) 0.038(2) -0.0006(12) -0.0094(13) -0.0065(11)
C4 0.033(2) 0.042(2) 0.050(2) 0.0026(15) -0.0151(14) -0.0044(13)
C5 0.0220(13) 0.043(2) 0.032(2) -0.0103(13) -0.0046(12) 0.0000(11)
C6 0.0331(15) 0.033(2) 0.034(2) -0.0112(12) -0.0029(13) 0.0045(12)
C7 0.032(2) 0.051(2) 0.036(2) -0.0252(14) 0.0052(13) -0.0108(13)
C8 0.0267(14) 0.069(2) 0.024(2) -0.0177(14) -0.0052(12) 0.0040(14)
C9 0.0295(14) 0.041(2) 0.025(2) -0.0054(12) 0.0004(12) -0.0031(12)
C10 0.051(2) 0.053(2) 0.039(2) 0.004(2) 0.002(2) -0.009(2)
C11 0.0295(14) 0.043(2) 0.025(2) 0.0052(12) -0.0052(12) -0.0093(12)
C12 0.0278(14) 0.0340(15) 0.024(2) -0.0069(11) 0.0036(11) -0.0086(11)
C13 0.0214(13) 0.039(2) 0.028(2) -0.0015(12) -0.0001(11) -0.0068(11)
C14 0.0287(14) 0.047(2) 0.026(2) -0.0064(13) 0.0005(12) -0.0182(12)
C15 0.0333(15) 0.0274(14) 0.035(2) -0.0014(12) 0.0041(12) -0.0075(11)
C16 0.059(2) 0.036(2) 0.062(3) -0.004(2) 0.007(2) -0.013(2)
C17 0.039(2) 0.099(3) 0.053(3) -0.021(2) -0.019(2) 0.015(2)
C18 0.050(2) 0.109(3) 0.054(3) -0.006(2) -0.020(2) -0.015(2)
C19 0.150(5) 0.039(2) 0.180(6) -0.008(3) -0.109(5) -0.005(3)
C20 0.065(3) 0.057(2) 0.140(5) -0.053(3) -0.035(3) -0.005(2)
C21 0.070(3) 0.107(4) 0.097(4) -0.037(3) 0.001(2) -0.060(3)
C22 0.152(5) 0.074(3) 0.115(4) 0.006(3) -0.104(4) -0.039(3)
C23 0.029(2) 0.068(2) 0.066(3) -0.021(2) -0.019(2) 0.0010(15)
C24 0.055(2) 0.077(2) 0.041(2) 0.013(2) -0.023(2) -0.014(2)
C25 0.051(2) 0.057(2) 0.046(2) -0.025(2) -0.001(2) -0.014(2)
C26 0.047(2) 0.132(4) 0.038(2) -0.021(2) -0.021(2) 0.002(2)
C27 0.051(2) 0.040(2) 0.074(3) -0.002(2) -0.011(2) 0.011(2)
C28 0.028(2) 0.054(2) 0.057(2) 0.003(2) -0.0095(15) -0.0032(14)
C29 0.043(2) 0.084(3) 0.053(3) -0.025(2) -0.008(2) -0.026(2)
C30 0.050(2) 0.092(3) 0.073(3) -0.055(2) 0.006(2) -0.026(2)
Si1 0.0388(5) 0.0358(5) 0.0568(6) -0.0049(4) -0.0288(4) 0.0020(3)
Si2 0.0381(5) 0.0336(4) 0.0469(6) -0.0080(4) -0.0175(4) -0.0093(3)
Ti 0.0209(3) 0.0249(3) 0.0217(3) -0.0038(2) -0.0049(2) -0.0029(2)

loop_
_atom_site_label
_atom_site_type_symbol
_atom_site_fract_x
_atom_site_fract_y
_atom_site_fract_z
_atom_site_U_iso_or_equiv
_atom_site_thermal_displace_type
_atom_site_occupancy
_atom_site_calc_flag
_atom_site_refinement_flags
C1 C 0.6478(2) 0.1622(2) 0.1983(2) 0.0284(6) Uani 1 d .
C2 C 0.7238(2) 0.1265(2) 0.2565(2) 0.0290(6) Uani 1 d .
C3 C 0.7878(3) 0.0214(2) 0.3057(2) 0.0332(7) Uani 1 d .
C4 C 0.8513(3) -0.0646(3) 0.3465(3) 0.0436(8) Uani 1 d .
C5 C 0.4675(3) 0.3718(3) 0.3213(2) 0.0343(7) Uani 1 d .
C6 C 0.5227(3) 0.4767(2) 0.2924(2) 0.0373(7) Uani 1 d .
C7 C 0.6097(3) 0.4602(3) 0.3480(3) 0.0410(8) Uani 1 d .
C8 C 0.6119(3) 0.3409(3) 0.4083(2) 0.0417(8) Uani 1 d .
C9 C 0.5198(3) 0.2893(3) 0.3950(2) 0.0355(7) Uani 1 d .
C10 C 0.4784(3) 0.1712(3) 0.4547(3) 0.0554(9) Uani 1 d .
H10A H 0.5299(3) 0.1322(3) 0.4996(3) 0.083 Uiso 1 calc R
H10B H 0.4920(3) 0.1192(3) 0.4045(3) 0.083 Uiso 1 calc R
H10C H 0.3868(3) 0.1870(3) 0.4983(3) 0.083 Uiso 1 calc R
C11 C 0.8013(3) 0.3942(3) 0.0367(2) 0.0350(7) Uani 1 d .
C12 C 0.8735(3) 0.2745(2) 0.0520(2) 0.0314(6) Uani 1 d .
C13 C 0.9325(2) 0.2686(2) 0.1266(2) 0.0328(7) Uani 1 d .
C14 C 0.9035(3) 0.3856(3) 0.1538(2) 0.0345(7) Uani 1 d .
C15 C 0.8241(3) 0.4651(2) 0.0969(2) 0.0371(7) Uani 1 d .
C16 C 0.7957(4) 0.6023(3) 0.0829(3) 0.0614(11) Uani 1 d .
H16A H 0.7392(4) 0.6343(3) 0.0413(3) 0.092 Uiso 1 calc R
H16B H 0.8769(4) 0.6312(3) 0.0466(3) 0.092 Uiso 1 calc R
H16C H 0.7531(4) 0.6287(3) 0.1520(3) 0.092 Uiso 1 calc R
C17 C 1.1349(3) -0.1580(4) 0.3109(3) 0.0670(11) Uani 1 d .
H17A H 1.1985(3) -0.2188(4) 0.3355(3) 0.100 Uiso 1 calc R
H17B H 1.1437(3) -0.0787(4) 0.3146(3) 0.100 Uiso 1 calc R
H17C H 1.1498(3) -0.1640(4) 0.2382(3) 0.100 Uiso 1 calc R
C18 C 0.9340(4) -0.1671(4) 0.5377(3) 0.0717(12) Uani 1 d .
H18A H 0.9945(4) -0.2290(4) 0.5649(3) 0.108 Uiso 1 calc R
H18B H 0.8453(4) -0.1761(4) 0.5810(3) 0.108 Uiso 1 calc R
H18C H 0.9456(4) -0.0884(4) 0.5399(3) 0.108 Uiso 1 calc R
C19 C 0.9459(6) -0.3344(4) 0.3927(6) 0.111(2) Uani 1 d .
H19A H 1.0070(6) -0.3957(4) 0.4196(6) 0.166 Uiso 1 calc R
H19B H 0.9625(6) -0.3421(4) 0.3200(6) 0.166 Uiso 1 calc R
H19C H 0.8575(6) -0.3442(4) 0.4362(6) 0.166 Uiso 1 calc R
C20 C 0.6945(4) -0.0710(3) 0.1108(4) 0.0823(15) Uani 1 d .
H20A H 0.7736(4) -0.0509(3) 0.0555(4) 0.123 Uiso 1 calc R
H20B H 0.6568(4) -0.1174(3) 0.0849(4) 0.123 Uiso 1 calc R
H20C H 0.7149(4) -0.1180(3) 0.1722(4) 0.123 Uiso 1 calc R
C21 C 0.4275(4) 0.0194(4) 0.2561(4) 0.088(2) Uani 1 d .
H21A H 0.3929(4) -0.0271(4) 0.2275(4) 0.132 Uiso 1 calc R
H21B H 0.3615(4) 0.0888(4) 0.2811(4) 0.132 Uiso 1 calc R
H21C H 0.4524(4) -0.0304(4) 0.3146(4) 0.132 Uiso 1 calc R
C22 C 0.5265(6) 0.1595(4) 0.0328(4) 0.095(2) Uani 1 d .
H22A H 0.6017(6) 0.1869(4) -0.0228(4) 0.143 Uiso 1 calc R
H22B H 0.4582(6) 0.2285(4) 0.0552(4) 0.143 Uiso 1 calc R
H22C H 0.4949(6) 0.1084(4) 0.0061(4) 0.143 Uiso 1 calc R
C23 C 0.3605(3) 0.3582(3) 0.2862(3) 0.0538(9) Uani 1 d .
H23A H 0.3434(3) 0.4278(3) 0.2355(3) 0.081 Uiso 1 calc R
H23B H 0.2815(3) 0.3524(3) 0.3475(3) 0.081 Uiso 1 calc R
H23C H 0.3886(3) 0.2859(3) 0.2535(3) 0.081 Uiso 1 calc R
C24 C 0.7222(4) 0.4393(4) -0.0366(3) 0.0595(10) Uani 1 d .
H24A H 0.6830(4) 0.5237(4) -0.0329(3) 0.089 Uiso 1 calc R
H24B H 0.6542(4) 0.3932(4) -0.0148(3) 0.089 Uiso 1 calc R
H24C H 0.7790(4) 0.4296(4) -0.1089(3) 0.089 Uiso 1 calc R
C25 C 0.8914(3) 0.1731(3) -0.0072(3) 0.0525(9) Uani 1 d .
H25A H 0.8402(3) 0.1998(3) -0.0534(3) 0.079 Uiso 1 calc R
H25B H 0.8625(3) 0.1041(3) 0.0433(3) 0.079 Uiso 1 calc R
H25C H 0.9828(3) 0.1506(3) -0.0494(3) 0.079 Uiso 1 calc R
C26 C 0.6881(4) 0.2828(4) 0.4831(3) 0.0728(13) Uani 1 d .
H26A H 0.7445(4) 0.3350(4) 0.4783(3) 0.109 Uiso 1 calc R
H26B H 0.7406(4) 0.2057(4) 0.4631(3) 0.109 Uiso 1 calc R
H26C H 0.6277(4) 0.2709(4) 0.5553(3) 0.109 Uiso 1 calc R
C27 C 0.4742(4) 0.5928(3) 0.2266(3) 0.0637(11) Uani 1 d .
H27A H 0.4155(4) 0.5770(3) 0.1979(3) 0.096 Uiso 1 calc R
H27B H 0.5481(4) 0.6195(3) 0.1688(3) 0.096 Uiso 1 calc R
H27C H 0.4285(4) 0.6549(3) 0.2715(3) 0.096 Uiso 1 calc R
C28 C 1.0280(3) 0.1629(3) 0.1603(3) 0.0511(9) Uani 1 d .
H28A H 1.0318(3) 0.0925(3) 0.1325(3) 0.077 Uiso 1 calc R
H28B H 0.9992(3) 0.1461(3) 0.2372(3) 0.077 Uiso 1 calc R
H28C H 1.1139(3) 0.1828(3) 0.1328(3) 0.077 Uiso 1 calc R
C29 C 0.9708(3) 0.4212(4) 0.2163(3) 0.0574(9) Uani 1 d .
H29A H 0.9362(3) 0.5050(4) 0.2259(3) 0.086 Uiso 1 calc R
H29B H 1.0639(3) 0.4100(4) 0.1774(3) 0.086 Uiso 1 calc R
H29C H 0.9547(3) 0.3710(4) 0.2851(3) 0.086 Uiso 1 calc R
C30 C 0.6659(4) 0.5565(4) 0.3636(4) 0.0701(12) Uani 1 d .
H30A H 0.7224(4) 0.5196(4) 0.4048(4) 0.105 Uiso 1 calc R
H30B H 0.5954(4) 0.6161(4) 0.4010(4) 0.105 Uiso 1 calc R
H30C H 0.7158(4) 0.5951(4) 0.2950(4) 0.105 Uiso 1 calc R
Si1 Si 0.96631(8) -0.18223(7) 0.39722(8) 0.0423(3) Uani 1 d .
Si2 Si 0.57458(8) 0.07141(7) 0.14940(7) 0.0378(2) Uani 1 d .
Ti Ti 0.69841(4) 0.31564(4) 0.22185(4) 0.0236(2) Uani 1 d .

loop_
_atom_type_symbol
_atom_type_description
_atom_type_scat_dispersion_real
_atom_type_scat_dispersion_imag
_atom_type_scat_source
C C 0.0033 0.0016 'International Tables Vol C Tables 4.2.6.8 and 6.1.1.4'
H H 0.0000 0.0000 'International Tables Vol C Tables 4.2.6.8 and 6.1.1.4'
Si Si 0.0817 0.0704 'International Tables Vol C Tables 4.2.6.8 and 6.1.1.4'
Ti Ti 0.2776 0.4457 'International Tables Vol C Tables 4.2.6.8 and 6.1.1.4'

loop_
_geom_angle_atom_site_label_1
_geom_angle_atom_site_label_2
_geom_angle_atom_site_label_3
_geom_angle
C2 C1 Si2 130.0(2)
C2 C1 Ti 70.3(2)
Si2 C1 Ti 159.74(15)
C1 C2 C3 141.9(3)
C1 C2 Ti 73.4(2)
C3 C2 Ti 144.6(2)
C4 C3 C2 174.7(3)
C3 C4 Si1 171.7(3)
C9 C5 C6 108.3(3)
C9 C5 C23 126.7(3)
C6 C5 C23 124.7(3)
C9 C5 Ti 75.2(2)
C6 C5 Ti 72.1(2)
C23 C5 Ti 123.2(2)
C7 C6 C5 108.5(3)
C7 C6 C27 127.9(3)
C5 C6 C27 122.9(3)
C7 C6 Ti 74.6(2)
C5 C6 Ti 73.6(2)
C27 C6 Ti 125.5(2)
C6 C7 C8 107.0(3)
C6 C7 C30 127.3(3)
C8 C7 C30 124.3(3)
C6 C7 Ti 71.3(2)
C8 C7 Ti 72.2(2)
C30 C7 Ti 132.2(2)
C9 C8 C7 108.3(3)
C9 C8 C26 124.7(3)
C7 C8 C26 126.7(3)
C9 C8 Ti 74.9(2)
C7 C8 Ti 73.4(2)
C26 C8 Ti 122.5(2)
C5 C9 C8 107.7(3)
C5 C9 C10 126.2(3)
C8 C9 C10 125.9(3)
C5 C9 Ti 71.1(2)
C8 C9 Ti 71.5(2)
C10 C9 Ti 126.0(2)
C12 C11 C15 107.8(2)
C12 C11 C24 125.7(3)
C15 C11 C24 126.4(3)
C12 C11 Ti 74.5(2)
C15 C11 Ti 74.2(2)
C24 C11 Ti 120.4(2)
C13 C12 C11 108.4(3)
C13 C12 C25 125.6(3)
C11 C12 C25 125.9(3)
C13 C12 Ti 72.0(2)
C11 C12 Ti 71.6(2)
C25 C12 Ti 125.3(2)
C14 C13 C12 107.9(2)
C14 C13 C28 124.3(3)
C12 C13 C28 127.2(3)
C14 C13 Ti 73.0(2)
C12 C13 Ti 74.4(2)
C28 C13 Ti 125.5(2)
C13 C14 C15 108.7(3)
C13 C14 C29 123.3(3)
C15 C14 C29 126.9(3)
C13 C14 Ti 73.2(2)
C15 C14 Ti 73.99(15)
C29 C14 Ti 128.2(2)
C14 C15 C11 107.1(2)
C14 C15 C16 126.0(3)
C11 C15 C16 125.5(3)
C14 C15 Ti 71.97(15)
C11 C15 Ti 71.8(2)
C16 C15 Ti 131.8(2)
C4 Si1 C19 110.1(2)
C4 Si1 C17 107.2(2)
C19 Si1 C17 110.7(3)
C4 Si1 C18 109.1(2)
C19 Si1 C18 109.5(3)
C17 Si1 C18 110.1(2)
C21 Si2 C1 112.2(2)
C21 Si2 C20 104.8(2)
C1 Si2 C20 109.58(15)
C21 Si2 C22 108.7(2)
C1 Si2 C22 111.4(2)
C20 Si2 C22 109.9(3)
C2 Ti C1 36.30(10)
C2 Ti C6 133.29(10)
C1 Ti C6 117.44(10)
C2 Ti C5 100.34(10)
C1 Ti C5 85.18(10)
C6 Ti C5 34.27(10)
C2 Ti C11 115.00(11)
C1 Ti C11 98.18(11)
C6 Ti C11 104.90(10)
C5 Ti C11 123.83(10)
C2 Ti C8 93.27(12)
C1 Ti C8 111.76(11)
C6 Ti C8 56.81(11)
C5 Ti C8 56.40(10)
C11 Ti C8 149.56(11)
C2 Ti C14 112.69(10)
C1 Ti C14 131.81(10)
C6 Ti C14 109.06(10)
C5 Ti C14 142.77(10)
C11 Ti C14 56.55(10)
C8 Ti C14 103.45(11)
C2 Ti C13 82.14(10)
C1 Ti C13 98.28(10)
C6 Ti C13 142.67(10)
C5 Ti C13 176.45(10)
C11 Ti C13 56.62(10)
C8 Ti C13 121.14(10)
C14 Ti C13 33.87(10)
C2 Ti C7 127.59(11)
C1 Ti C7 137.96(10)
C6 Ti C7 34.05(11)
C5 Ti C7 56.55(10)
C11 Ti C7 116.61(11)
C8 Ti C7 34.33(11)
C14 Ti C7 88.76(10)
C13 Ti C7 119.92(10)
C2 Ti C15 137.10(10)
C1 Ti C15 131.87(11)
C6 Ti C15 89.60(10)
C5 Ti C15 121.56(10)
C11 Ti C15 34.04(11)
C8 Ti C15 116.37(12)
C14 Ti C15 34.04(10)
C13 Ti C15 56.47(9)
C7 Ti C15 86.86(11)
C2 Ti C12 83.74(10)
C1 Ti C12 80.19(10)
C6 Ti C12 138.85(10)
C5 Ti C12 148.89(10)
C11 Ti C12 33.95(9)
C8 Ti C12 154.67(10)
C14 Ti C12 55.73(10)
C13 Ti C12 33.54(10)
C7 Ti C12 141.67(10)
C15 Ti C12 55.97(10)
C2 Ti C9 78.68(11)
C1 Ti C9 82.55(11)
C6 Ti C9 56.33(10)
C5 Ti C9 33.67(10)
C11 Ti C9 157.49(9)
C8 Ti C9 33.66(10)
C14 Ti C9 137.08(11)
C13 Ti C9 145.77(10)
C7 Ti C9 56.20(10)
C15 Ti C9 142.36(10)
C12 Ti C9 161.67(10)

loop_
_geom_bond_atom_site_label_1
_geom_bond_atom_site_label_2
_geom_bond_distance
C1 C2 1.311(4)
C1 Si2 1.856(3)
C1 Ti 2.123(3)
C2 C3 1.401(4)
C2 Ti 2.085(3)
C3 C4 1.215(4)
C4 Si1 1.819(3)
C5 C9 1.407(4)
C5 C6 1.410(4)
C5 C23 1.512(4)
C5 Ti 2.402(3)
C6 C7 1.409(4)
C6 C27 1.525(4)
C6 Ti 2.383(3)
C7 C8 1.427(5)
C7 C30 1.507(4)
C7 Ti 2.426(3)
C8 C9 1.409(4)
C8 C26 1.511(4)
C8 Ti 2.410(3)
C9 C10 1.502(4)
C9 Ti 2.454(3)
C11 C12 1.415(4)
C11 C15 1.417(4)
C11 C24 1.506(4)
C11 Ti 2.404(3)
C12 C13 1.400(4)
C12 C25 1.504(4)
C12 Ti 2.442(3)
C13 C14 1.404(4)
C13 C28 1.507(4)
C13 Ti 2.411(3)
C14 C15 1.418(4)
C14 C29 1.518(4)
C14 Ti 2.408(3)
C15 C16 1.509(4)
C15 Ti 2.435(3)
C17 Si1 1.857(4)
C18 Si1 1.856(4)
C19 Si1 1.847(4)
C20 Si2 1.860(4)
C21 Si2 1.861(4)
C22 Si2 1.867(4)
